data_7239811
loop_
_publ_author_name
'Sarmah, Kashyap Kumar'
'Nath, Nilamoni'
'Rao, Dharmaraj R.'
'Thakuria, Ranjit'

_publ_section_title
;
 Mechanochemical synthesis of drug--drug and drug--nutraceutical
 multicomponent solids of olanzapine
;
_journal_issue 6
_journal_name_full CrystEngComm
_journal_page_first 1120
_journal_page_last 1130
_journal_paper_doi 10.1039/C9CE01504C
_journal_volume 22
_journal_year 2020
_chemical_formula_moiety 'C22 H24 N6 O2 S'
_chemical_formula_sum 'C22 H24 N6 O2 S'
_chemical_formula_weight 436.53
_space_group_crystal_system triclinic
_space_group_IT_number 2
_space_group_name_Hall '-P 1'
_space_group_name_H-M_alt 'P -1'
_atom_sites_solution_hydrogens mixed
_audit_creation_method SHELXL-2016/6
_audit_update_record
;
2019-05-28 deposited with the CCDC.	2020-01-02 downloaded from the CCDC.
;
_cell_angle_alpha 86.026(3)
_cell_angle_beta 72.591(2)
_cell_angle_gamma 65.538(2)
_cell_formula_units_Z 2
_cell_length_a 9.1672(4)
_cell_length_b 9.2117(5)
_cell_length_c 14.8900(8)
_cell_measurement_reflns_used 9537
_cell_measurement_temperature 296(2)
_cell_measurement_theta_max 28.08
_cell_measurement_theta_min 2.43
_cell_volume 1089.94(10)
_computing_cell_refinement 'Bruker SAINT'
_computing_data_collection 'Bruker APEX2'
_computing_data_reduction 'Bruker SAINT'
_computing_molecular_graphics 'Bruker SHELXTL'
_computing_publication_material 'Bruker SHELXTL'
_computing_structure_refinement 'SHELXL-2016/6 (Sheldrick, 2016)'
_computing_structure_solution 'SHELXL-2016/6 (Sheldrick, 2016)'
_diffrn_ambient_temperature 296(2)
_diffrn_measured_fraction_theta_full 0.999
_diffrn_measured_fraction_theta_max 0.992
_diffrn_measurement_device_type 'Bruker APEX-II CCD'
_diffrn_measurement_method '\f and \w scans'
_diffrn_radiation_type MoK\a
_diffrn_radiation_wavelength 0.71073
_diffrn_reflns_av_R_equivalents 0.0221
_diffrn_reflns_av_unetI/netI 0.0191
_diffrn_reflns_Laue_measured_fraction_full 0.999
_diffrn_reflns_Laue_measured_fraction_max 0.992
_diffrn_reflns_limit_h_max 12
_diffrn_reflns_limit_h_min -12
_diffrn_reflns_limit_k_max 11
_diffrn_reflns_limit_k_min -12
_diffrn_reflns_limit_l_max 19
_diffrn_reflns_limit_l_min -18
_diffrn_reflns_number 19575
_diffrn_reflns_point_group_measured_fraction_full 0.999
_diffrn_reflns_point_group_measured_fraction_max 0.992
_diffrn_reflns_theta_full 25.242
_diffrn_reflns_theta_max 28.115
_diffrn_reflns_theta_min 1.436
_diffrn_source 'fine-focus sealed tube'
_exptl_absorpt_coefficient_mu 0.180
_exptl_absorpt_correction_T_max 0.979
_exptl_absorpt_correction_T_min 0.969
_exptl_absorpt_correction_type multi-scan
_exptl_absorpt_process_details 'Bruker AXS SADABS program'
_exptl_crystal_colour yellow
_exptl_crystal_density_diffrn 1.330
_exptl_crystal_description block
_exptl_crystal_F_000 460
_exptl_crystal_size_max 0.180
_exptl_crystal_size_mid 0.140
_exptl_crystal_size_min 0.110
_refine_diff_density_max 0.382
_refine_diff_density_min -0.441
_refine_diff_density_rms 0.141
_refine_ls_extinction_method none
_refine_ls_goodness_of_fit_ref 1.097
_refine_ls_hydrogen_treatment mixed
_refine_ls_matrix_type full
_refine_ls_number_parameters 290
_refine_ls_number_reflns 5280
_refine_ls_number_restraints 0
_refine_ls_restrained_S_all 1.097
_refine_ls_R_factor_all 0.0538
_refine_ls_R_factor_gt 0.0419
_refine_ls_shift/su_max 0.000
_refine_ls_shift/su_mean 0.000
_refine_ls_structure_factor_coef Fsqd
_refine_ls_weighting_details 'w=1/[\s^2^(Fo^2^)+(0.1024P)^2^+0.1399P] where P=(Fo^2^+2Fc^2^)/3'
_refine_ls_weighting_scheme calc
_refine_ls_wR_factor_gt 0.1295
_refine_ls_wR_factor_ref 0.1560
_reflns_Friedel_coverage 0.000
_reflns_number_gt 4455
_reflns_number_total 5280
_reflns_threshold_expression 'I > 2\s(I)'
_cod_data_source_file c9ce01504c2.cif
_cod_data_source_block rt_OLN_PZO
_cod_depositor_comments
;Adding full bibliography for 7239811--7239814.cif.

 Adding full bibliography for 7239811--7239814.cif.
;
_cod_database_code 7239811
_shelx_shelxl_version_number 2016/6
_shelx_space_group_comment
;
The symmetry employed for this shelxl refinement is uniquely defined
by the following loop, which should always be used as a source of
symmetry information in preference to the above space-group names.
They are only intended as comments.
;
_shelx_estimated_absorpt_t_min 0.968
_shelx_estimated_absorpt_t_max 0.980
_exptl_absorpt_special_details 'Sheldrick,G.M.,2015,University of gottingen'

loop_
_space_group_symop_operation_xyz
'x, y, z'
'-x, -y, -z'

loop_
_atom_site_label
_atom_site_type_symbol
_atom_site_fract_x
_atom_site_fract_y
_atom_site_fract_z
_atom_site_U_iso_or_equiv
_atom_site_adp_type
_atom_site_occupancy
_atom_site_site_symmetry_order
_atom_site_calc_flag
_atom_site_refinement_flags_posn
_atom_site_refinement_flags_adp
C1 C 1.10873(18) 0.66226(17) 0.64116(10) 0.0342(3) Uani 1 1 d . .
C2 C 0.97090(19) 0.77120(18) 0.71018(10) 0.0361(3) Uani 1 1 d . .
C3 C 0.76295(17) 0.85449(16) 0.62916(9) 0.0326(3) Uani 1 1 d . .
C4 C 0.84373(17) 0.76289(16) 0.54593(9) 0.0309(3) Uani 1 1 d . .
C5 C 1.02579(17) 0.70621(16) 0.50122(9) 0.0304(3) Uani 1 1 d . .
C6 C 0.72895(18) 0.73704(17) 0.50858(10) 0.0355(3) Uani 1 1 d . .
H6 H 0.763324 0.674955 0.453286 0.043 Uiso 1 1 calc R U
C7 C 0.56606(19) 0.81074(18) 0.56067(11) 0.0387(3) Uani 1 1 d . .
C8 C 0.4135(2) 0.8132(2) 0.54194(15) 0.0535(4) Uani 1 1 d . .
H8A H 0.362339 0.909895 0.512920 0.080 Uiso 1 1 calc R U
H8B H 0.335018 0.808616 0.600340 0.080 Uiso 1 1 calc R U
H8C H 0.445324 0.722790 0.500535 0.080 Uiso 1 1 calc R U
C9 C 0.9675(2) 0.7623(2) 0.80422(11) 0.0490(4) Uani 1 1 d . .
H9 H 0.875637 0.834571 0.849492 0.059 Uiso 1 1 calc R U
C10 C 1.0994(3) 0.6469(3) 0.83150(13) 0.0562(5) Uani 1 1 d . .
H10 H 1.096416 0.642597 0.894584 0.067 Uiso 1 1 calc R U
C11 C 1.2351(2) 0.5384(2) 0.76449(13) 0.0526(4) Uani 1 1 d . .
H11 H 1.323181 0.459599 0.782280 0.063 Uiso 1 1 calc R U
C12 C 1.2391(2) 0.5477(2) 0.67117(12) 0.0438(4) Uani 1 1 d . .
H12 H 1.331839 0.475119 0.626509 0.053 Uiso 1 1 calc R U
C13 C 0.99093(18) 0.80555(18) 0.34660(10) 0.0363(3) Uani 1 1 d . .
H13A H 1.035117 0.886536 0.335025 0.044 Uiso 1 1 calc R U
H13B H 0.872231 0.856952 0.380511 0.044 Uiso 1 1 calc R U
C14 C 1.01442(19) 0.7291(2) 0.25393(11) 0.0416(3) Uani 1 1 d . .
H14A H 0.963047 0.653633 0.265541 0.050 Uiso 1 1 calc R U
H14B H 0.959108 0.810633 0.215816 0.050 Uiso 1 1 calc R U
C15 C 1.2869(2) 0.52854(19) 0.26234(11) 0.0416(3) Uani 1 1 d . .
H15A H 1.406100 0.480940 0.229214 0.050 Uiso 1 1 calc R U
H15B H 1.248219 0.443659 0.274443 0.050 Uiso 1 1 calc R U
C16 C 1.25843(18) 0.6085(2) 0.35493(10) 0.0399(3) Uani 1 1 d . .
H16A H 1.314966 0.529939 0.393927 0.048 Uiso 1 1 calc R U
H16B H 1.304278 0.688287 0.343647 0.048 Uiso 1 1 calc R U
C17 C 1.2225(3) 0.5660(3) 0.11098(12) 0.0567(5) Uani 1 1 d . .
H17A H 1.183129 0.482806 0.123210 0.085 Uiso 1 1 calc R U
H17B H 1.339928 0.520978 0.076837 0.085 Uiso 1 1 calc R U
H17C H 1.161359 0.643564 0.074215 0.085 Uiso 1 1 calc R U
C18 C 0.41320(19) 0.11909(19) 0.90369(9) 0.0368(3) Uani 1 1 d . .
C20 C 0.2217(3) -0.0416(3) 0.93807(14) 0.0581(5) Uani 1 1 d . .
H20 H 0.159153 -0.102354 0.948706 0.070 Uiso 1 1 calc R U
C22 C 0.51623(19) 0.21659(18) 0.88469(9) 0.0370(3) Uani 1 1 d . .
C19 C 0.2399(2) 0.1949(2) 0.93458(14) 0.0538(4) Uani 1 1 d . .
H19 H 0.189625 0.305592 0.944499 0.065 Uiso 1 1 calc R U
C21 C 0.3944(3) -0.1180(2) 0.90961(14) 0.0575(5) Uani 1 1 d . .
H21 H 0.444680 -0.229101 0.903791 0.069 Uiso 1 1 calc R U
H3A H 1.246(3) 0.720(2) 0.1869(14) 0.054(5) Uiso 1 1 d . .
H4A H 0.756(2) 0.968(2) 0.7374(14) 0.050(5) Uiso 1 1 d . .
N1 N 1.13964(15) 0.66738(15) 0.54259(8) 0.0352(3) Uani 1 1 d . .
N2 N 1.07806(14) 0.68437(15) 0.40335(8) 0.0349(3) Uani 1 1 d . .
N3 N 1.19620(16) 0.64463(15) 0.20181(8) 0.0364(3) Uani 1 1 d . .
N4 N 0.83763(17) 0.89684(15) 0.68542(9) 0.0391(3) Uani 1 1 d . .
N5 N 0.49188(19) -0.03916(18) 0.89018(11) 0.0501(4) Uani 1 1 d . .
N6 N 0.1420(2) 0.1168(2) 0.95071(14) 0.0656(5) Uani 1 1 d . .
O1 O 0.66695(15) 0.14802(14) 0.83384(8) 0.0492(3) Uani 1 1 d . .
O2 O 0.44646(16) 0.35555(14) 0.91802(9) 0.0517(3) Uani 1 1 d . .
S1 S 0.54849(5) 0.91009(5) 0.66052(3) 0.04234(14) Uani 1 1 d . .

loop_
_atom_site_aniso_label
_atom_site_aniso_U_11
_atom_site_aniso_U_22
_atom_site_aniso_U_33
_atom_site_aniso_U_23
_atom_site_aniso_U_13
_atom_site_aniso_U_12
C1 0.0376(7) 0.0398(7) 0.0340(7) 0.0037(5) -0.0131(6) -0.0230(6)
C2 0.0437(8) 0.0392(7) 0.0335(7) 0.0014(5) -0.0126(6) -0.0239(6)
C3 0.0336(7) 0.0320(6) 0.0307(6) 0.0019(5) -0.0063(5) -0.0142(5)
C4 0.0315(6) 0.0327(6) 0.0296(6) 0.0005(5) -0.0065(5) -0.0158(5)
C5 0.0311(6) 0.0308(6) 0.0296(6) -0.0002(5) -0.0061(5) -0.0149(5)
C6 0.0342(7) 0.0374(7) 0.0372(7) -0.0011(5) -0.0090(6) -0.0176(6)
C7 0.0347(7) 0.0388(7) 0.0458(8) 0.0049(6) -0.0104(6) -0.0196(6)
C8 0.0372(8) 0.0573(10) 0.0722(12) 0.0064(9) -0.0183(8) -0.0244(8)
C9 0.0618(10) 0.0572(10) 0.0338(8) 0.0006(7) -0.0162(7) -0.0285(9)
C10 0.0731(12) 0.0714(12) 0.0398(9) 0.0116(8) -0.0289(9) -0.0377(10)
C11 0.0593(11) 0.0582(10) 0.0556(10) 0.0158(8) -0.0343(9) -0.0289(9)
C12 0.0415(8) 0.0489(9) 0.0480(9) 0.0037(7) -0.0197(7) -0.0210(7)
C13 0.0330(7) 0.0383(7) 0.0323(7) 0.0028(5) -0.0075(5) -0.0113(6)
C14 0.0361(7) 0.0559(9) 0.0339(7) 0.0030(6) -0.0098(6) -0.0205(7)
C15 0.0387(8) 0.0374(7) 0.0375(8) -0.0007(6) -0.0020(6) -0.0110(6)
C16 0.0305(7) 0.0474(8) 0.0329(7) 0.0023(6) -0.0059(6) -0.0101(6)
C17 0.0689(12) 0.0694(12) 0.0374(8) -0.0131(8) -0.0082(8) -0.0368(10)
C18 0.0407(7) 0.0458(8) 0.0235(6) 0.0023(5) -0.0069(5) -0.0193(6)
C20 0.0614(11) 0.0713(13) 0.0517(10) 0.0092(9) -0.0091(8) -0.0430(10)
C22 0.0426(8) 0.0433(8) 0.0258(6) 0.0006(5) -0.0085(6) -0.0193(6)
C19 0.0449(9) 0.0515(10) 0.0597(11) 0.0061(8) -0.0097(8) -0.0194(8)
C21 0.0646(11) 0.0505(10) 0.0565(11) 0.0004(8) -0.0073(9) -0.0301(9)
N1 0.0334(6) 0.0431(7) 0.0329(6) 0.0008(5) -0.0094(5) -0.0194(5)
N2 0.0292(6) 0.0408(6) 0.0273(6) 0.0004(5) -0.0048(4) -0.0097(5)
N3 0.0399(7) 0.0415(7) 0.0276(6) -0.0029(5) -0.0040(5) -0.0200(6)
N4 0.0447(7) 0.0377(6) 0.0337(6) -0.0068(5) -0.0100(5) -0.0157(6)
N5 0.0478(8) 0.0468(8) 0.0501(8) -0.0041(6) -0.0040(6) -0.0205(6)
N6 0.0465(9) 0.0753(12) 0.0763(12) 0.0101(9) -0.0114(8) -0.0320(8)
O1 0.0454(6) 0.0492(7) 0.0478(7) -0.0109(5) 0.0051(5) -0.0256(5)
O2 0.0504(7) 0.0451(6) 0.0542(7) -0.0096(5) -0.0085(6) -0.0176(5)
S1 0.0323(2) 0.0465(2) 0.0387(2) -0.00149(16) -0.00099(15) -0.01317(17)

loop_
_atom_type_symbol
_atom_type_description
_atom_type_scat_dispersion_real
_atom_type_scat_dispersion_imag
_atom_type_scat_source
C C 0.0033 0.0016 'International Tables Vol C Tables 4.2.6.8 and 6.1.1.4'
H H 0.0000 0.0000 'International Tables Vol C Tables 4.2.6.8 and 6.1.1.4'
N N 0.0061 0.0033 'International Tables Vol C Tables 4.2.6.8 and 6.1.1.4'
O O 0.0106 0.0060 'International Tables Vol C Tables 4.2.6.8 and 6.1.1.4'
S S 0.1246 0.1234 'International Tables Vol C Tables 4.2.6.8 and 6.1.1.4'

loop_
_geom_angle_atom_site_label_1
_geom_angle_atom_site_label_2
_geom_angle_atom_site_label_3
_geom_angle
C12 C1 C2 117.50(14)
C12 C1 N1 115.42(13)
C2 C1 N1 126.63(13)
C9 C2 C1 120.10(15)
C9 C2 N4 118.55(14)
C1 C2 N4 121.26(13)
C4 C3 N4 126.45(13)
C4 C3 S1 111.32(11)
N4 C3 S1 122.20(11)
C3 C4 C6 111.73(12)
C3 C4 C5 122.29(12)
C6 C4 C5 125.93(12)
N1 C5 N2 117.48(12)
N1 C5 C4 127.21(12)
N2 C5 C4 115.19(11)
C7 C6 C4 114.21(13)
C7 C6 H6 122.9
C4 C6 H6 122.9
C6 C7 C8 128.75(16)
C6 C7 S1 110.52(11)
C8 C7 S1 120.73(13)
C7 C8 H8A 109.5
C7 C8 H8B 109.5
H8A C8 H8B 109.5
C7 C8 H8C 109.5
H8A C8 H8C 109.5
H8B C8 H8C 109.5
C10 C9 C2 120.84(17)
C10 C9 H9 119.6
C2 C9 H9 119.6
C11 C10 C9 119.66(16)
C11 C10 H10 120.2
C9 C10 H10 120.2
C12 C11 C10 119.54(17)
C12 C11 H11 120.2
C10 C11 H11 120.2
C11 C12 C1 122.36(16)
C11 C12 H12 118.8
C1 C12 H12 118.8
N2 C13 C14 109.90(12)
N2 C13 H13A 109.7
C14 C13 H13A 109.7
N2 C13 H13B 109.7
C14 C13 H13B 109.7
H13A C13 H13B 108.2
N3 C14 C13 110.75(12)
N3 C14 H14A 109.5
C13 C14 H14A 109.5
N3 C14 H14B 109.5
C13 C14 H14B 109.5
H14A C14 H14B 108.1
N3 C15 C16 111.45(12)
N3 C15 H15A 109.3
C16 C15 H15A 109.3
N3 C15 H15B 109.3
C16 C15 H15B 109.3
H15A C15 H15B 108.0
N2 C16 C15 109.15(12)
N2 C16 H16A 109.8
C15 C16 H16A 109.8
N2 C16 H16B 109.8
C15 C16 H16B 109.8
H16A C16 H16B 108.3
N3 C17 H17A 109.5
N3 C17 H17B 109.5
H17A C17 H17B 109.5
N3 C17 H17C 109.5
H17A C17 H17C 109.5
H17B C17 H17C 109.5
N5 C18 C19 121.11(15)
N5 C18 C22 119.00(14)
C19 C18 C22 119.89(15)
N6 C20 C21 121.68(17)
N6 C20 H20 119.2
C21 C20 H20 119.2
O2 C22 O1 125.66(15)
O2 C22 C18 117.82(14)
O1 C22 C18 116.50(13)
N6 C19 C18 122.97(18)
N6 C19 H19 118.5
C18 C19 H19 118.5
N5 C21 C20 122.56(18)
N5 C21 H21 118.7
C20 C21 H21 118.7
C5 N1 C1 124.15(12)
C5 N2 C13 120.72(12)
C5 N2 C16 118.23(11)
C13 N2 C16 110.73(11)
C17 N3 C14 111.71(13)
C17 N3 C15 111.62(13)
C14 N3 C15 110.46(11)
C17 N3 H3A 107.0(12)
C14 N3 H3A 109.6(12)
C15 N3 H3A 106.3(12)
C3 N4 C2 116.79(12)
C3 N4 H4A 111.6(12)
C2 N4 H4A 113.8(12)
C21 N5 C18 116.06(16)
C19 N6 C20 115.54(17)
C3 S1 C7 92.19(7)

loop_
_geom_bond_atom_site_label_1
_geom_bond_atom_site_label_2
_geom_bond_distance
C1 C12 1.397(2)
C1 C2 1.406(2)
C1 N1 1.4105(18)
C2 C9 1.389(2)
C2 N4 1.417(2)
C3 C4 1.3691(19)
C3 N4 1.3900(18)
C3 S1 1.7308(14)
C4 C6 1.4316(19)
C4 C5 1.4708(18)
C5 N1 1.2812(18)
C5 N2 1.3916(17)
C6 C7 1.354(2)
C6 H6 0.9300
C7 C8 1.497(2)
C7 S1 1.7312(17)
C8 H8A 0.9600
C8 H8B 0.9600
C8 H8C 0.9600
C9 C10 1.388(3)
C9 H9 0.9300
C10 C11 1.381(3)
C10 H10 0.9300
C11 C12 1.377(2)
C11 H11 0.9300
C12 H12 0.9300
C13 N2 1.4604(18)
C13 C14 1.509(2)
C13 H13A 0.9700
C13 H13B 0.9700
C14 N3 1.4902(19)
C14 H14A 0.9700
C14 H14B 0.9700
C15 N3 1.492(2)
C15 C16 1.510(2)
C15 H15A 0.9700
C15 H15B 0.9700
C16 N2 1.4635(18)
C16 H16A 0.9700
C16 H16B 0.9700
C17 N3 1.4857(19)
C17 H17A 0.9600
C17 H17B 0.9600
C17 H17C 0.9600
C18 N5 1.330(2)
C18 C19 1.383(2)
C18 C22 1.512(2)
C20 N6 1.331(3)
C20 C21 1.378(3)
C20 H20 0.9300
C22 O2 1.2305(19)
C22 O1 1.2645(18)
C19 N6 1.328(2)
C19 H19 0.9300
C21 N5 1.328(2)
C21 H21 0.9300
N3 H3A 0.96(2)
N4 H4A 0.95(2)

loop_
_geom_torsion_atom_site_label_1
_geom_torsion_atom_site_label_2
_geom_torsion_atom_site_label_3
_geom_torsion_atom_site_label_4
_geom_torsion
C12 C1 C2 C9 -0.2(2)
N1 C1 C2 C9 -172.04(14)
C12 C1 C2 N4 176.42(13)
N1 C1 C2 N4 4.6(2)
N4 C3 C4 C6 177.49(13)
S1 C3 C4 C6 -0.67(15)
N4 C3 C4 C5 -4.8(2)
S1 C3 C4 C5 177.06(10)
C3 C4 C5 N1 33.4(2)
C6 C4 C5 N1 -149.17(15)
C3 C4 C5 N2 -150.63(13)
C6 C4 C5 N2 26.76(19)
C3 C4 C6 C7 1.75(18)
C5 C4 C6 C7 -175.88(13)
C4 C6 C7 C8 178.40(16)
C4 C6 C7 S1 -1.99(16)
C1 C2 C9 C10 0.2(2)
N4 C2 C9 C10 -176.44(15)
C2 C9 C10 C11 -0.7(3)
C9 C10 C11 C12 1.0(3)
C10 C11 C12 C1 -1.0(3)
C2 C1 C12 C11 0.6(2)
N1 C1 C12 C11 173.34(14)
N2 C13 C14 N3 -57.48(16)
N3 C15 C16 N2 57.29(16)
N5 C18 C22 O2 -163.06(15)
C19 C18 C22 O2 17.0(2)
N5 C18 C22 O1 18.3(2)
C19 C18 C22 O1 -161.63(15)
N5 C18 C19 N6 -1.4(3)
C22 C18 C19 N6 178.58(17)
N6 C20 C21 N5 -2.2(3)
N2 C5 N1 C1 -171.22(12)
C4 C5 N1 C1 4.6(2)
C12 C1 N1 C5 148.39(14)
C2 C1 N1 C5 -39.6(2)
N1 C5 N2 C13 -137.61(14)
C4 C5 N2 C13 46.04(17)
N1 C5 N2 C16 4.23(19)
C4 C5 N2 C16 -172.12(12)
C14 C13 N2 C5 -154.44(12)
C14 C13 N2 C16 61.15(15)
C15 C16 N2 C5 153.95(13)
C15 C16 N2 C13 -60.65(16)
C13 C14 N3 C17 179.04(14)
C13 C14 N3 C15 54.16(16)
C16 C15 N3 C17 -179.43(13)
C16 C15 N3 C14 -54.51(16)
C4 C3 N4 C2 -51.4(2)
S1 C3 N4 C2 126.54(12)
C9 C2 N4 C3 -130.72(15)
C1 C2 N4 C3 52.64(19)
C20 C21 N5 C18 2.8(3)
C19 C18 N5 C21 -1.1(2)
C22 C18 N5 C21 178.92(15)
C18 C19 N6 C20 2.1(3)
C21 C20 N6 C19 -0.3(3)
C4 C3 S1 C7 -0.36(11)
N4 C3 S1 C7 -178.61(12)
C6 C7 S1 C3 1.34(12)
C8 C7 S1 C3 -179.01(14)
